data_4300418
loop_
_publ_author_name
'Yi-Long Lu'
'Jing-Yun Wu'
'Ming-Che Chan'
'Sheng-Ming Huang'
'Chia-Shiang Lin'
'Te-Wei Chiu'
'Yen-Hsiang Liu'
'Yuh-Sheng Wen'
'Chuen-Her Ueng'
'Tsung-Mei Chin'
'Chen-Hsiung Hung'
'Kuang-Lieh Lu'

_publ_section_title
;
Influence of water content on the self-assembly of
metal-organic frameworks based on pyridine-3,5-dicarboxylate
;
_journal_name_full 'Inorganic Chemistry'
_journal_paper_doi 10.1021/ic0512577
_journal_year 2006
_chemical_formula_sum 'C7 H13 Co N O9'
_chemical_formula_weight 314.11
_space_group_IT_number 14
_symmetry_cell_setting monoclinic
_symmetry_space_group_name_Hall '-P 2ybc'
_symmetry_space_group_name_H-M 'P 1 21/c 1'
_cell_angle_alpha 90.00
_cell_angle_beta 116.33(3)
_cell_angle_gamma 90.00
_cell_formula_units_Z 4
_cell_length_a 11.389(2)
_cell_length_b 7.1010(14)
_cell_length_c 15.687(3)
_cell_measurement_temperature 293(2)
_cell_volume 1137.0(4)
_diffrn_ambient_temperature 293(2)
_exptl_crystal_density_diffrn 1.835
_cod_depositor_comments
;
The following automatic conversions were performed:
'_symmetry_cell_setting' value 'Monoclinic' changed to 'monoclinic'
according to '/home/saulius/struct/CIF-dictionaries/cif_core.dic'
dictionary named 'cif_core.dic' version 2.4.1 from 2010-06-29.

Automatic conversion script
Id: cif_fix_enum 1527 2010-12-29 10:47:43Z saulius 
;
_cod_original_sg_symbol_H-M 'P 21/c'
_cod_database_code 4300418

loop_
_symmetry_equiv_pos_as_xyz
'x, y, z'
'-x, y+1/2, -z+1/2'
'-x, -y, -z'
'x, -y-1/2, z-1/2'

loop_
_atom_site_label
_atom_site_type_symbol
_atom_site_fract_x
_atom_site_fract_y
_atom_site_fract_z
_atom_site_U_iso_or_equiv
_atom_site_adp_type
_atom_site_occupancy
_atom_site_symmetry_multiplicity
_atom_site_calc_flag
_atom_site_refinement_flags
_atom_site_disorder_assembly
_atom_site_disorder_group
Co1 Co 0.0000 1.0000 0.0000 0.01720(18) Uani 1 2 d S . .
Co2 Co 0.5000 1.0000 0.5000 0.01976(18) Uani 1 2 d S . .
O1 O 0.31171(13) 0.9614(2) 0.38800(10) 0.0259(3) Uani 1 1 d . . .
O2 O 0.19573(14) 1.00579(17) 0.46967(10) 0.0235(4) Uani 1 1 d . . .
O3 O -0.38226(14) 0.99529(17) 0.14439(10) 0.0254(4) Uani 1 1 d . . .
O4 O -0.28426(13) 1.1321(2) 0.28592(9) 0.0297(4) Uani 1 1 d . . .
O5 O 0.17316(15) 1.1677(3) 0.06586(12) 0.0305(4) Uani 1 1 d . . .
O6 O 0.10828(16) 0.7607(2) 0.04727(12) 0.0292(4) Uani 1 1 d . . .
O7 O 0.54966(17) 1.0895(2) 0.39375(12) 0.0314(4) Uani 1 1 d . . .
O8 O 0.56080(16) 0.7281(2) 0.48902(12) 0.0286(4) Uani 1 1 d . . .
O9 O 0.4061(2) 0.9808(3) 0.19933(17) 0.0369(5) Uani 1 1 d . . .
N1 N -0.01934(18) 1.0106(2) 0.13136(13) 0.0195(4) Uani 1 1 d . . .
C1 C 0.0882(2) 1.0024(2) 0.21516(15) 0.0191(4) Uani 1 1 d . . .
H1 H 0.1696 0.9976 0.2149 0.023 Uiso 1 1 calc R . .
C2 C 0.0838(2) 1.0006(2) 0.30184(18) 0.0181(5) Uani 1 1 d . . .
C3 C -0.0379(2) 1.0129(2) 0.30215(14) 0.0194(4) Uani 1 1 d . . .
H3 H -0.0441 1.0130 0.3593 0.023 Uiso 1 1 calc R . .
C4 C -0.15051(19) 1.0251(3) 0.21607(14) 0.0189(4) Uani 1 1 d . . .
C5 C -0.13654(19) 1.0204(3) 0.13261(15) 0.0188(4) Uani 1 1 d . . .
H5 H -0.2116 1.0242 0.0749 0.023 Uiso 1 1 calc R . .
C6 C 0.2074(2) 0.9886(2) 0.39431(14) 0.0181(4) Uani 1 1 d . . .
C7 C -0.28280(18) 1.0525(3) 0.21559(13) 0.0192(4) Uani 1 1 d . . .
H11 H 0.252(3) 1.118(4) 0.102(2) 0.044(7) Uiso 1 1 d . . .
H12 H 0.184(3) 1.250(5) 0.045(2) 0.062(11) Uiso 1 1 d . . .
H13 H 0.113(3) 0.697(4) 0.0123(19) 0.034(8) Uiso 1 1 d . . .
H14 H 0.155(3) 0.734(4) 0.100(2) 0.038(7) Uiso 1 1 d . . .
H15 H 0.514(3) 1.051(5) 0.343(2) 0.048(9) Uiso 1 1 d . . .
H16 H 0.626(3) 1.044(4) 0.399(2) 0.044(8) Uiso 1 1 d . . .
H17 H 0.505(3) 0.672(4) 0.446(2) 0.047(8) Uiso 1 1 d . . .
H18 H 0.592(3) 0.685(4) 0.546(2) 0.057(9) Uiso 1 1 d . . .
H19 H 0.461(4) 0.968(5) 0.178(3) 0.081(14) Uiso 1 1 d . . .
H20 H 0.387(3) 0.876(5) 0.204(2) 0.058(10) Uiso 1 1 d . . .

loop_
_atom_site_aniso_label
_atom_site_aniso_U_11
_atom_site_aniso_U_22
_atom_site_aniso_U_33
_atom_site_aniso_U_23
_atom_site_aniso_U_13
_atom_site_aniso_U_12
Co1 0.0174(3) 0.0184(3) 0.0150(3) 0.00182(12) 0.0065(2) 0.00264(13)
Co2 0.0169(3) 0.0209(3) 0.0176(3) 0.00266(12) 0.0041(2) 0.00025(13)
O1 0.0161(7) 0.0371(8) 0.0207(7) -0.0034(6) 0.0047(6) 0.0012(6)
O2 0.0230(8) 0.0292(9) 0.0157(7) -0.0008(5) 0.0062(6) -0.0020(5)
O3 0.0175(7) 0.0297(9) 0.0232(8) -0.0070(5) 0.0038(7) -0.0014(5)
O4 0.0231(7) 0.0418(9) 0.0238(7) -0.0112(6) 0.0101(6) -0.0009(6)
O5 0.0267(9) 0.0317(9) 0.0290(8) 0.0049(7) 0.0086(7) -0.0064(7)
O6 0.0390(9) 0.0277(8) 0.0187(8) 0.0038(7) 0.0109(7) 0.0151(7)
O7 0.0263(8) 0.0402(10) 0.0293(9) 0.0066(8) 0.0136(7) 0.0025(8)
O8 0.0300(8) 0.0221(8) 0.0252(8) 0.0009(6) 0.0046(7) -0.0016(6)
O9 0.0321(11) 0.0368(12) 0.0441(12) 0.0009(7) 0.0191(10) -0.0021(7)
N1 0.0214(10) 0.0206(9) 0.0156(9) 0.0007(5) 0.0074(8) 0.0021(6)
C1 0.0154(10) 0.0195(11) 0.0215(10) 0.0009(6) 0.0074(8) 0.0013(6)
C2 0.0188(11) 0.0159(11) 0.0175(11) 0.0001(6) 0.0062(10) 0.0012(6)
C3 0.0185(10) 0.0221(11) 0.0176(10) -0.0006(7) 0.0082(9) 0.0005(7)
C4 0.0192(10) 0.0156(9) 0.0208(10) -0.0006(7) 0.0078(8) 0.0000(7)
C5 0.0167(10) 0.0196(9) 0.0169(9) -0.0001(7) 0.0047(8) 0.0009(7)
C6 0.0181(10) 0.0140(10) 0.0186(10) 0.0002(6) 0.0048(8) -0.0022(6)
C7 0.0166(9) 0.0186(9) 0.0216(10) 0.0020(8) 0.0077(8) 0.0018(8)

loop_
_geom_bond_atom_site_label_1
_geom_bond_atom_site_label_2
_geom_bond_distance
_geom_bond_site_symmetry_2
_geom_bond_publ_flag
Co1 O6 2.0364(15) . ?
Co1 O6 2.0364(15) 3_575 ?
Co1 O5 2.1372(16) . ?
Co1 O5 2.1372(16) 3_575 ?
Co1 N1 2.1688(18) 3_575 ?
Co1 N1 2.1688(18) . ?
Co2 O7 2.0827(16) . ?
Co2 O7 2.0827(16) 3_676 ?
Co2 O8 2.0841(15) . ?
Co2 O8 2.0841(15) 3_676 ?
Co2 O1 2.1020(16) 3_676 ?
Co2 O1 2.1020(16) . ?
O1 C6 1.250(3) . ?
O2 C6 1.253(3) . ?
O3 C7 1.254(3) . ?
O4 C7 1.246(2) . ?
N1 C1 1.343(3) . ?
N1 C5 1.345(3) . ?
C1 C2 1.383(3) . ?
C2 C3 1.391(3) . ?
C2 C6 1.511(3) . ?
C3 C4 1.392(3) . ?
C4 C5 1.388(3) . ?
C4 C7 1.516(3) . ?
